data_4038442
loop_
_publ_author_name
'Zhang, Zhe'
'Zhang, Bo-Sheng'
'Li, Kai-Li'
'An, Yang'
'Liu, Ce'
'Gou, Xue-Ya'
'Liang, Yong-Min'

_publ_section_title
;
 Palladium-Catalyzed Amination/Dearomatization Reaction of Indoles and
 Benzofurans.
;
_journal_name_full 'The Journal of organic chemistry'
_journal_paper_doi 10.1021/acs.joc.0c00475
_journal_year 2020
_chemical_formula_moiety 'C22 H21 Cl N2 O'
_chemical_formula_sum 'C22 H21 Cl N2 O'
_chemical_formula_weight 364.86
_space_group_crystal_system monoclinic
_space_group_IT_number 14
_space_group_name_Hall '-P 2ybc'
_space_group_name_H-M_alt 'P 1 21/c 1'
_atom_sites_solution_hydrogens mixed
_atom_sites_solution_primary direct
_audit_creation_date 2019-07-03
_audit_creation_method
;
Olex2 1.2
(compiled 2018.05.29 svn.r3508 for OlexSys, GUI svn.r5506)
;
_cell_angle_alpha 90
_cell_angle_beta 90.224(3)
_cell_angle_gamma 90
_cell_formula_units_Z 4
_cell_length_a 11.2878(3)
_cell_length_b 16.3406(4)
_cell_length_c 9.9479(3)
_cell_measurement_reflns_used 2762
_cell_measurement_temperature 292.8(2)
_cell_measurement_theta_max 70.0160
_cell_measurement_theta_min 10.0950
_cell_volume 1834.87(9)
_computing_cell_refinement 'CrysAlisPro 1.171.38.43f (Rigaku OD, 2015)'
_computing_data_collection 'CrysAlisPro 1.171.38.43f (Rigaku OD, 2015)'
_computing_data_reduction 'CrysAlisPro 1.171.38.43f (Rigaku OD, 2015)'
_computing_molecular_graphics 'Olex2 (Dolomanov et al., 2009)'
_computing_publication_material 'Olex2 (Dolomanov et al., 2009)'
_computing_structure_refinement 'ShelXL (Sheldrick, 2015)'
_computing_structure_solution 'ShelXS (Sheldrick, 2008)'
_diffrn_ambient_environment air
_diffrn_ambient_temperature 292.8(2)
_diffrn_detector 'CCD plate'
_diffrn_detector_area_resol_mean 16.0733
_diffrn_detector_type Eos
_diffrn_measured_fraction_theta_full 1.000
_diffrn_measured_fraction_theta_max 1.000
_diffrn_measurement_details
;
List of Runs (angles in degrees, time in seconds):

  # Type    Start    End  Width  t~exp~   \w     \q     \k     \f   Frames
--------------------------------------------------------------------------
  1  \w      8.00  41.00   1.00    1.00    --    0.00  57.00 -60.00   33
  2  \w     37.00 119.00   1.00    1.00    --   54.00  38.00-120.00   82
  3  \w    151.00 178.00   1.00    1.00    --  108.00  38.00 -60.00   27
  4  \w     84.00 136.00   1.00    1.00    --  108.00  38.00 -60.00   52
  5  \w     72.00 138.00   1.00    1.00    --  108.00 -77.00-180.00   66
  6  \w     43.00 113.00   1.00    1.00    --  108.00-111.00  30.00   70
  7  \w     36.00  96.00   1.00    1.00    --   54.00 -99.00  90.00   60
  8  \w     38.00 134.00   1.00    1.00    --  108.00 -38.00 120.00   96
  9  \w     24.00  67.00   1.00    1.00    --   54.00-125.00  60.00   43
 10  \w      1.00  32.00   1.00    1.00    --   54.00 -99.00  90.00   31
 11  \w    -13.00  37.00   1.00    1.00    --    0.00  57.00 150.00   50
 12  \w     60.00  87.00   1.00    1.00    --  108.00 178.00-180.00   27
 13  \w     29.00  56.00   1.00    1.00    --    0.00  57.00-180.00   27
 14  \w     51.00  77.00   1.00    1.00    --   54.00 -99.00  30.00   26
 15  \w     71.00 111.00   1.00    1.00    --   54.00  19.00-180.00   40
 16  \w      3.00  28.00   1.00    1.00    --   54.00 -99.00  30.00   25
 17  \w     42.00 108.00   1.00    1.00    --  108.00-111.00-150.00   66
 18  \w    125.00 151.00   1.00    1.00    --  108.00 111.00  90.00   26
 19  \w     81.00 107.00   1.00    1.00    --  108.00 -63.00   0.00   26
 20  \w    152.00 177.00   1.00    1.00    --  108.00 111.00-120.00   25
 21  \w    111.00 168.00   1.00    1.00    --  108.00  63.00 120.00   57
;
_diffrn_measurement_device 'four-circle diffractometer'
_diffrn_measurement_device_type 'SuperNova, Dual, Cu at zero, Eos'
_diffrn_measurement_method '\w scans'
_diffrn_orient_matrix_type 'CrysAlisPro convention (1999,Acta A55,543-557)'
_diffrn_orient_matrix_UB_11 0.1004252000
_diffrn_orient_matrix_UB_12 0.0193267000
_diffrn_orient_matrix_UB_13 0.1002796000
_diffrn_orient_matrix_UB_21 -0.0216258000
_diffrn_orient_matrix_UB_22 0.0922588000
_diffrn_orient_matrix_UB_23 -0.0206394000
_diffrn_orient_matrix_UB_31 -0.0897250000
_diffrn_orient_matrix_UB_32 -0.0004596000
_diffrn_orient_matrix_UB_33 0.1163605000
_diffrn_radiation_monochromator mirror
_diffrn_radiation_probe x-ray
_diffrn_radiation_type CuK\a
_diffrn_radiation_wavelength 1.54184
_diffrn_reflns_av_R_equivalents 0.0185
_diffrn_reflns_av_unetI/netI 0.0238
_diffrn_reflns_Laue_measured_fraction_full 1.000
_diffrn_reflns_Laue_measured_fraction_max 1.000
_diffrn_reflns_limit_h_max 11
_diffrn_reflns_limit_h_min -13
_diffrn_reflns_limit_k_max 19
_diffrn_reflns_limit_k_min -18
_diffrn_reflns_limit_l_max 11
_diffrn_reflns_limit_l_min -8
_diffrn_reflns_number 7010
_diffrn_reflns_point_group_measured_fraction_full 1.000
_diffrn_reflns_point_group_measured_fraction_max 1.000
_diffrn_reflns_theta_full 66.599
_diffrn_reflns_theta_max 66.599
_diffrn_reflns_theta_min 3.916
_diffrn_source 'micro-focus sealed X-ray tube'
_diffrn_source_type 'SuperNova (Cu) X-ray Source'
_exptl_absorpt_coefficient_mu 1.936
_exptl_absorpt_correction_T_max 1.00000
_exptl_absorpt_correction_T_min 0.34933
_exptl_absorpt_correction_type multi-scan
_exptl_absorpt_process_details
;
CrysAlisPro 1.171.38.43f (Rigaku Oxford Diffraction, 2015)
Empirical absorption correction using spherical harmonics,
 implemented in SCALE3 ABSPACK scaling algorithm.
;
_exptl_crystal_colour 'clear light colourless'
_exptl_crystal_colour_lustre clear
_exptl_crystal_colour_modifier light
_exptl_crystal_colour_primary colourless
_exptl_crystal_density_diffrn 1.321
_exptl_crystal_description block
_exptl_crystal_F_000 768
_exptl_crystal_size_max 0.18
_exptl_crystal_size_mid 0.15
_exptl_crystal_size_min 0.12
_refine_diff_density_max 0.245
_refine_diff_density_min -0.267
_refine_diff_density_rms 0.047
_refine_ls_extinction_method none
_refine_ls_goodness_of_fit_ref 1.056
_refine_ls_hydrogen_treatment mixed
_refine_ls_matrix_type full
_refine_ls_number_parameters 244
_refine_ls_number_reflns 3244
_refine_ls_number_restraints 0
_refine_ls_restrained_S_all 1.056
_refine_ls_R_factor_all 0.0538
_refine_ls_R_factor_gt 0.0454
_refine_ls_shift/su_max 0.000
_refine_ls_shift/su_mean 0.000
_refine_ls_structure_factor_coef Fsqd
_refine_ls_weighting_details 'w=1/[\s^2^(Fo^2^)+(0.0540P)^2^+0.7252P] where P=(Fo^2^+2Fc^2^)/3'
_refine_ls_weighting_scheme calc
_refine_ls_wR_factor_gt 0.1135
_refine_ls_wR_factor_ref 0.1210
_reflns_Friedel_coverage 0.000
_reflns_number_gt 2737
_reflns_number_total 3244
_reflns_threshold_expression 'I > 2\s(I)'
_cod_data_source_file jo0c00475_si_005.cif
_cod_data_source_block zhangzh_0701-1
_cod_original_cell_volume 1834.86(8)
_cod_database_code 4038442
_shelx_shelxl_version_number 2018/3
_shelx_space_group_comment
;
The symmetry employed for this shelxl refinement is uniquely defined
by the following loop, which should always be used as a source of
symmetry information in preference to the above space-group names.
They are only intended as comments.
;
_reflns_odcompleteness_completeness 99.94
_reflns_odcompleteness_iscentric 1
_reflns_odcompleteness_theta 66.97
_olex2_refinement_description
;
1. Fixed Uiso
 At 1.2 times of:
  All C(H) groups, All C(H,H) groups
 At 1.5 times of:
  All C(H,H,H) groups
2.a Secondary CH2 refined with riding coordinates:
 C21(H21A,H21B), C23(H23A,H23B), C24(H24A,H24B), C25(H25A,H25B), C1(H1A,H1B)
2.b Aromatic/amide H refined with riding coordinates:
 C5(H5), C7(H7), C13(H13), C17(H17), C20(H20), C22(H22)
2.c Idealised Me refined as rotating group:
 C19(H19A,H19B,H19C)
;
_olex2_date_sample_data_collection 2019-07-01
_olex2_submission_special_instructions 'No special instructions were received'
_oxdiff_exptl_absorpt_empirical_details
;
Empirical correction (ABSPACK) includes:
- Absorption correction using spherical harmonics
- Frame scaling
;
_oxdiff_exptl_absorpt_empirical_full_max 2.513
_oxdiff_exptl_absorpt_empirical_full_min 0.565

loop_
_space_group_symop_operation_xyz
'x, y, z'
'-x, y+1/2, -z+1/2'
'-x, -y, -z'
'x, -y-1/2, z-1/2'

loop_
_atom_site_label
_atom_site_type_symbol
_atom_site_fract_x
_atom_site_fract_y
_atom_site_fract_z
_atom_site_U_iso_or_equiv
_atom_site_adp_type
_atom_site_occupancy
_atom_site_site_symmetry_order
_atom_site_calc_flag
_atom_site_refinement_flags_posn
_atom_site_refinement_flags_adp
_atom_site_refinement_flags_occupancy
_atom_site_disorder_assembly
_atom_site_disorder_group
Cl1 Cl 0.39583(5) 0.93360(4) 0.06680(7) 0.0657(2) Uani 1 1 d . . . . .
N2 N -0.11225(13) 0.78239(10) 0.06565(16) 0.0387(4) Uani 1 1 d . . . . .
O3 O -0.10633(13) 0.92354(9) 0.07848(16) 0.0541(4) Uani 1 1 d . . . . .
N4 N 0.22784(14) 0.63962(10) 0.07190(16) 0.0390(4) Uani 1 1 d . . . . .
C5 C 0.16217(18) 0.89703(12) 0.06126(19) 0.0417(5) Uani 1 1 d . . . . .
H5 H 0.147475 0.952939 0.055908 0.050 Uiso 1 1 calc R . . . .
C6 C 0.09038(16) 0.75607(11) 0.07089(17) 0.0338(4) Uani 1 1 d . . . . .
C7 C 0.29824(17) 0.78270(12) 0.0708(2) 0.0405(4) Uani 1 1 d . . . . .
H7 H 0.376189 0.764309 0.073446 0.049 Uiso 1 1 calc R . . . .
C8 C -0.21333(16) 0.76174(13) 0.14254(19) 0.0391(4) Uani 1 1 d . . . . .
C9 C -0.07339(16) 0.65832(12) 0.17879(19) 0.0381(4) Uani 1 1 d . . . . .
C10 C -0.05721(17) 0.85747(12) 0.06917(19) 0.0402(4) Uani 1 1 d . . . . .
C11 C 0.27583(18) 0.86591(12) 0.0662(2) 0.0432(5) Uani 1 1 d . . . . .
C12 C 0.07149(17) 0.84020(12) 0.06472(18) 0.0372(4) Uani 1 1 d . . . . .
C13 C -0.38271(19) 0.70175(17) 0.3119(2) 0.0564(6) Uani 1 1 d . . . . .
H13 H -0.441391 0.681670 0.368346 0.068 Uiso 1 1 calc R . . . .
C14 C 0.20595(16) 0.72589(11) 0.07141(18) 0.0351(4) Uani 1 1 d . . . . .
C15 C -0.0183(2) 0.59516(15) 0.2331(3) 0.0556(6) Uani 1 1 d . . . . .
C16 C -0.02840(16) 0.71213(11) 0.06351(18) 0.0350(4) Uani 1 1 d . . . . .
C17 C -0.27926(19) 0.65759(15) 0.2949(2) 0.0496(5) Uani 1 1 d . . . . .
H17 H -0.267893 0.608148 0.339431 0.060 Uiso 1 1 calc R . . . .
C18 C -0.19264(16) 0.68860(12) 0.20998(19) 0.0389(4) Uani 1 1 d . . . . .
C19 C -0.04170(18) 0.66552(13) -0.06939(19) 0.0448(5) Uani 1 1 d . . . . .
H19A H -0.123241 0.650764 -0.082571 0.067 Uiso 1 1 calc GR . . . .
H19B H 0.005998 0.616909 -0.066611 0.067 Uiso 1 1 calc GR . . . .
H19C H -0.016189 0.699704 -0.142234 0.067 Uiso 1 1 calc GR . . . .
C20 C -0.31577(17) 0.80710(14) 0.1594(2) 0.0474(5) Uani 1 1 d . . . . .
H20 H -0.327513 0.856491 0.114844 0.057 Uiso 1 1 calc R . . . .
C21 C 0.3008(3) 0.51962(17) 0.1944(4) 0.0875(10) Uani 1 1 d . . . . .
H21A H 0.351958 0.502561 0.267811 0.105 Uiso 1 1 calc R . . . .
H21B H 0.221598 0.499607 0.212575 0.105 Uiso 1 1 calc R . . . .
C22 C -0.40003(18) 0.77529(16) 0.2460(2) 0.0552(6) Uani 1 1 d . . . . .
H22 H -0.469901 0.804147 0.260138 0.066 Uiso 1 1 calc R . . . .
C23 C 0.2762(3) 0.61040(15) -0.0539(3) 0.0728(8) Uani 1 1 d . . . . .
H23A H 0.356044 0.631216 -0.065412 0.087 Uiso 1 1 calc R . . . .
H23B H 0.228067 0.629758 -0.128348 0.087 Uiso 1 1 calc R . . . .
C24 C 0.2780(4) 0.51695(18) -0.0526(4) 0.1085(15) Uani 1 1 d . . . . .
H24A H 0.197194 0.496715 -0.051510 0.130 Uiso 1 1 calc R . . . .
H24B H 0.315268 0.497314 -0.134116 0.130 Uiso 1 1 calc R . . . .
C25 C 0.2988(3) 0.61268(16) 0.1871(3) 0.0782(9) Uani 1 1 d . . . . .
H25A H 0.265415 0.634644 0.269291 0.094 Uiso 1 1 calc R . . . .
H25B H 0.379018 0.633215 0.178620 0.094 Uiso 1 1 calc R . . . .
C1 C 0.3439(3) 0.48356(19) 0.0676(5) 0.1127(15) Uani 1 1 d . . . . .
H1A H 0.334156 0.424617 0.070877 0.135 Uiso 1 1 calc R . . . .
H1B H 0.427713 0.495167 0.058076 0.135 Uiso 1 1 calc R . . . .
H15A H 0.060(3) 0.5780(16) 0.201(3) 0.072(8) Uiso 1 1 d . . . . .
H15B H -0.054(2) 0.5591(16) 0.301(3) 0.067(7) Uiso 1 1 d . . . . .

loop_
_atom_site_aniso_label
_atom_site_aniso_U_11
_atom_site_aniso_U_22
_atom_site_aniso_U_33
_atom_site_aniso_U_23
_atom_site_aniso_U_13
_atom_site_aniso_U_12
Cl1 0.0496(3) 0.0444(3) 0.1032(5) 0.0036(3) 0.0079(3) -0.0157(2)
N2 0.0355(8) 0.0388(9) 0.0419(9) 0.0045(7) 0.0016(7) 0.0035(7)
O3 0.0513(9) 0.0378(8) 0.0733(10) 0.0087(7) 0.0125(7) 0.0103(7)
N4 0.0374(8) 0.0326(8) 0.0470(9) 0.0008(7) 0.0012(7) 0.0020(7)
C5 0.0495(11) 0.0302(10) 0.0455(11) 0.0046(8) 0.0080(8) -0.0016(8)
C6 0.0364(9) 0.0332(9) 0.0318(9) 0.0013(7) 0.0013(7) -0.0018(7)
C7 0.0357(9) 0.0388(11) 0.0469(11) 0.0018(8) 0.0026(8) -0.0006(8)
C8 0.0327(9) 0.0459(11) 0.0387(10) -0.0024(8) -0.0014(7) -0.0025(8)
C9 0.0381(10) 0.0371(10) 0.0390(10) 0.0014(8) 0.0005(8) -0.0047(8)
C10 0.0422(10) 0.0358(10) 0.0427(10) 0.0068(8) 0.0052(8) 0.0036(8)
C11 0.0433(11) 0.0377(11) 0.0485(11) 0.0023(9) 0.0063(9) -0.0103(9)
C12 0.0404(10) 0.0350(10) 0.0363(10) 0.0041(8) 0.0036(7) 0.0011(8)
C13 0.0385(11) 0.0791(17) 0.0516(13) -0.0011(12) 0.0071(9) -0.0095(11)
C14 0.0379(9) 0.0337(10) 0.0338(9) 0.0013(7) 0.0014(7) -0.0008(8)
C15 0.0524(13) 0.0495(13) 0.0649(15) 0.0181(11) 0.0117(11) 0.0047(11)
C16 0.0343(9) 0.0334(9) 0.0372(10) 0.0015(8) -0.0002(7) 0.0007(7)
C17 0.0444(11) 0.0572(13) 0.0473(12) 0.0039(10) 0.0044(9) -0.0109(10)
C18 0.0355(9) 0.0430(11) 0.0383(10) -0.0025(8) -0.0004(8) -0.0052(8)
C19 0.0463(11) 0.0458(12) 0.0423(11) -0.0042(9) -0.0025(8) -0.0026(9)
C20 0.0375(10) 0.0541(13) 0.0506(12) -0.0034(10) -0.0029(9) 0.0041(9)
C21 0.0775(19) 0.0515(16) 0.133(3) 0.0284(18) -0.0234(19) 0.0123(14)
C22 0.0328(10) 0.0782(17) 0.0545(13) -0.0088(12) 0.0012(9) 0.0031(10)
C23 0.099(2) 0.0438(13) 0.0759(17) -0.0077(12) 0.0414(15) -0.0011(13)
C24 0.166(4) 0.0454(17) 0.114(3) -0.0227(18) 0.071(3) -0.007(2)
C25 0.091(2) 0.0483(15) 0.095(2) 0.0146(14) -0.0412(16) 0.0029(14)
C1 0.073(2) 0.0469(16) 0.218(5) 0.030(2) 0.057(2) 0.0177(15)

loop_
_atom_type_symbol
_atom_type_description
_atom_type_scat_dispersion_real
_atom_type_scat_dispersion_imag
_atom_type_scat_source
C C 0.0181 0.0091 'International Tables Vol C Tables 4.2.6.8 and 6.1.1.4'
H H 0.0000 0.0000 'International Tables Vol C Tables 4.2.6.8 and 6.1.1.4'
Cl Cl 0.3639 0.7018 'International Tables Vol C Tables 4.2.6.8 and 6.1.1.4'
N N 0.0311 0.0180 'International Tables Vol C Tables 4.2.6.8 and 6.1.1.4'
O O 0.0492 0.0322 'International Tables Vol C Tables 4.2.6.8 and 6.1.1.4'

loop_
_geom_angle_atom_site_label_1
_geom_angle_atom_site_label_2
_geom_angle_atom_site_label_3
_geom_angle
_geom_angle_site_symmetry_1
_geom_angle_site_symmetry_3
_geom_angle_publ_flag
C8 N2 C16 109.73(15) . . ?
C10 N2 C8 124.28(16) . . ?
C10 N2 C16 113.65(14) . . ?
C14 N4 C23 112.80(16) . . ?
C14 N4 C25 113.14(17) . . ?
C23 N4 C25 111.8(2) . . ?
C11 C5 H5 122.0 . . ?
C11 C5 C12 116.08(18) . . ?
C12 C5 H5 122.0 . . ?
C12 C6 C14 119.49(17) . . ?
C12 C6 C16 109.19(16) . . ?
C14 C6 C16 131.08(17) . . ?
C11 C7 H7 119.4 . . ?
C11 C7 C14 121.16(18) . . ?
C14 C7 H7 119.4 . . ?
C18 C8 N2 109.34(16) . . ?
C20 C8 N2 127.78(19) . . ?
C20 C8 C18 122.74(18) . . ?
C15 C9 C16 126.70(18) . . ?
C15 C9 C18 127.46(19) . . ?
C18 C9 C16 105.75(16) . . ?
N2 C10 C12 105.81(16) . . ?
O3 C10 N2 125.95(18) . . ?
O3 C10 C12 128.20(19) . . ?
C5 C11 Cl1 119.13(16) . . ?
C5 C11 C7 122.19(18) . . ?
C7 C11 Cl1 118.68(16) . . ?
C5 C12 C6 123.43(18) . . ?
C5 C12 C10 126.82(18) . . ?
C6 C12 C10 109.69(17) . . ?
C17 C13 H13 119.6 . . ?
C22 C13 H13 119.6 . . ?
C22 C13 C17 120.9(2) . . ?
C6 C14 N4 120.65(16) . . ?
C6 C14 C7 117.59(17) . . ?
C7 C14 N4 121.75(17) . . ?
C9 C15 H15A 120.9(16) . . ?
C9 C15 H15B 123.9(15) . . ?
H15A C15 H15B 115(2) . . ?
N2 C16 C6 101.28(14) . . ?
N2 C16 C9 102.66(14) . . ?
N2 C16 C19 109.61(15) . . ?
C6 C16 C9 121.91(15) . . ?
C6 C16 C19 111.06(15) . . ?
C19 C16 C9 109.18(16) . . ?
C13 C17 H17 120.7 . . ?
C13 C17 C18 118.7(2) . . ?
C18 C17 H17 120.7 . . ?
C8 C18 C9 109.89(16) . . ?
C8 C18 C17 119.31(19) . . ?
C17 C18 C9 130.8(2) . . ?
C16 C19 H19A 109.5 . . ?
C16 C19 H19B 109.5 . . ?
C16 C19 H19C 109.5 . . ?
H19A C19 H19B 109.5 . . ?
H19A C19 H19C 109.5 . . ?
H19B C19 H19C 109.5 . . ?
C8 C20 H20 121.6 . . ?
C8 C20 C22 116.7(2) . . ?
C22 C20 H20 121.6 . . ?
H21A C21 H21B 108.0 . . ?
C25 C21 H21A 109.4 . . ?
C25 C21 H21B 109.4 . . ?
C1 C21 H21A 109.4 . . ?
C1 C21 H21B 109.4 . . ?
C1 C21 C25 111.3(3) . . ?
C13 C22 C20 121.6(2) . . ?
C13 C22 H22 119.2 . . ?
C20 C22 H22 119.2 . . ?
N4 C23 H23A 109.9 . . ?
N4 C23 H23B 109.9 . . ?
N4 C23 C24 109.1(2) . . ?
H23A C23 H23B 108.3 . . ?
C24 C23 H23A 109.9 . . ?
C24 C23 H23B 109.9 . . ?
C23 C24 H24A 109.2 . . ?
C23 C24 H24B 109.2 . . ?
H24A C24 H24B 107.9 . . ?
C1 C24 C23 112.0(3) . . ?
C1 C24 H24A 109.2 . . ?
C1 C24 H24B 109.2 . . ?
N4 C25 C21 110.2(2) . . ?
N4 C25 H25A 109.6 . . ?
N4 C25 H25B 109.6 . . ?
C21 C25 H25A 109.6 . . ?
C21 C25 H25B 109.6 . . ?
H25A C25 H25B 108.1 . . ?
C21 C1 C24 111.7(2) . . ?
C21 C1 H1A 109.3 . . ?
C21 C1 H1B 109.3 . . ?
C24 C1 H1A 109.3 . . ?
C24 C1 H1B 109.3 . . ?
H1A C1 H1B 107.9 . . ?

loop_
_geom_bond_atom_site_label_1
_geom_bond_atom_site_label_2
_geom_bond_distance
_geom_bond_site_symmetry_2
_geom_bond_publ_flag
Cl1 C11 1.7488(19) . ?
N2 C8 1.417(2) . ?
N2 C10 1.376(3) . ?
N2 C16 1.488(2) . ?
O3 C10 1.217(2) . ?
N4 C14 1.431(2) . ?
N4 C23 1.449(3) . ?
N4 C25 1.464(3) . ?
C5 H5 0.9300 . ?
C5 C11 1.381(3) . ?
C5 C12 1.383(3) . ?
C6 C12 1.392(3) . ?
C6 C14 1.395(3) . ?
C6 C16 1.522(2) . ?
C7 H7 0.9300 . ?
C7 C11 1.384(3) . ?
C7 C14 1.395(3) . ?
C8 C18 1.390(3) . ?
C8 C20 1.384(3) . ?
C9 C15 1.320(3) . ?
C9 C16 1.533(3) . ?
C9 C18 1.468(3) . ?
C10 C12 1.481(3) . ?
C13 H13 0.9300 . ?
C13 C17 1.384(3) . ?
C13 C22 1.382(3) . ?
C15 H15A 0.98(3) . ?
C15 H15B 0.98(3) . ?
C16 C19 1.533(3) . ?
C17 H17 0.9300 . ?
C17 C18 1.390(3) . ?
C19 H19A 0.9600 . ?
C19 H19B 0.9600 . ?
C19 H19C 0.9600 . ?
C20 H20 0.9300 . ?
C20 C22 1.387(3) . ?
C21 H21A 0.9700 . ?
C21 H21B 0.9700 . ?
C21 C25 1.522(4) . ?
C21 C1 1.476(5) . ?
C22 H22 0.9300 . ?
C23 H23A 0.9700 . ?
C23 H23B 0.9700 . ?
C23 C24 1.527(4) . ?
C24 H24A 0.9700 . ?
C24 H24B 0.9700 . ?
C24 C1 1.508(5) . ?
C25 H25A 0.9700 . ?
C25 H25B 0.9700 . ?
C1 H1A 0.9700 . ?
C1 H1B 0.9700 . ?

loop_
_geom_torsion_atom_site_label_1
_geom_torsion_atom_site_label_2
_geom_torsion_atom_site_label_3
_geom_torsion_atom_site_label_4
_geom_torsion
_geom_torsion_site_symmetry_1
_geom_torsion_site_symmetry_2
_geom_torsion_site_symmetry_3
_geom_torsion_site_symmetry_4
_geom_torsion_publ_flag
N2 C8 C18 C9 0.2(2) . . . . ?
N2 C8 C18 C17 178.28(17) . . . . ?
N2 C8 C20 C22 -176.67(19) . . . . ?
N2 C10 C12 C5 177.50(18) . . . . ?
N2 C10 C12 C6 -5.3(2) . . . . ?
O3 C10 C12 C5 -4.7(3) . . . . ?
O3 C10 C12 C6 172.5(2) . . . . ?
N4 C23 C24 C1 -55.1(4) . . . . ?
C8 N2 C10 O3 -37.8(3) . . . . ?
C8 N2 C10 C12 140.05(17) . . . . ?
C8 N2 C16 C6 -142.37(15) . . . . ?
C8 N2 C16 C9 -15.70(19) . . . . ?
C8 N2 C16 C19 100.24(17) . . . . ?
C8 C20 C22 C13 -0.2(3) . . . . ?
C10 N2 C8 C18 -129.23(19) . . . . ?
C10 N2 C8 C20 46.6(3) . . . . ?
C10 N2 C16 C6 1.75(19) . . . . ?
C10 N2 C16 C9 128.42(16) . . . . ?
C10 N2 C16 C19 -115.63(17) . . . . ?
C11 C5 C12 C6 -0.9(3) . . . . ?
C11 C5 C12 C10 175.95(18) . . . . ?
C11 C7 C14 N4 178.03(18) . . . . ?
C11 C7 C14 C6 -1.7(3) . . . . ?
C12 C5 C11 Cl1 -178.33(15) . . . . ?
C12 C5 C11 C7 1.7(3) . . . . ?
C12 C6 C14 N4 -177.32(16) . . . . ?
C12 C6 C14 C7 2.4(3) . . . . ?
C12 C6 C16 N2 -5.03(18) . . . . ?
C12 C6 C16 C9 -117.83(18) . . . . ?
C12 C6 C16 C19 111.29(18) . . . . ?
C13 C17 C18 C8 -1.4(3) . . . . ?
C13 C17 C18 C9 176.1(2) . . . . ?
C14 N4 C23 C24 -171.0(3) . . . . ?
C14 N4 C25 C21 170.4(2) . . . . ?
C14 C6 C12 C5 -1.1(3) . . . . ?
C14 C6 C12 C10 -178.46(16) . . . . ?
C14 C6 C16 N2 -179.26(18) . . . . ?
C14 C6 C16 C9 67.9(3) . . . . ?
C14 C6 C16 C19 -62.9(2) . . . . ?
C14 C7 C11 Cl1 179.58(15) . . . . ?
C14 C7 C11 C5 -0.4(3) . . . . ?
C15 C9 C16 N2 -168.1(2) . . . . ?
C15 C9 C16 C6 -56.0(3) . . . . ?
C15 C9 C16 C19 75.7(3) . . . . ?
C15 C9 C18 C8 173.2(2) . . . . ?
C15 C9 C18 C17 -4.5(4) . . . . ?
C16 N2 C8 C18 10.3(2) . . . . ?
C16 N2 C8 C20 -173.87(19) . . . . ?
C16 N2 C10 O3 -175.92(19) . . . . ?
C16 N2 C10 C12 1.9(2) . . . . ?
C16 C6 C12 C5 -176.14(17) . . . . ?
C16 C6 C12 C10 6.5(2) . . . . ?
C16 C6 C14 N4 -3.6(3) . . . . ?
C16 C6 C14 C7 176.11(17) . . . . ?
C16 C9 C18 C8 -10.1(2) . . . . ?
C16 C9 C18 C17 172.2(2) . . . . ?
C17 C13 C22 C20 0.9(4) . . . . ?
C18 C8 C20 C22 -1.3(3) . . . . ?
C18 C9 C16 N2 15.23(18) . . . . ?
C18 C9 C16 C6 127.32(17) . . . . ?
C18 C9 C16 C19 -101.02(17) . . . . ?
C20 C8 C18 C9 -175.87(18) . . . . ?
C20 C8 C18 C17 2.2(3) . . . . ?
C22 C13 C17 C18 0.0(3) . . . . ?
C23 N4 C14 C6 110.0(2) . . . . ?
C23 N4 C14 C7 -69.6(3) . . . . ?
C23 N4 C25 C21 -61.0(3) . . . . ?
C23 C24 C1 C21 51.6(4) . . . . ?
C25 N4 C14 C6 -121.9(2) . . . . ?
C25 N4 C14 C7 58.4(3) . . . . ?
C25 N4 C23 C24 60.2(3) . . . . ?
C25 C21 C1 C24 -51.3(4) . . . . ?
C1 C21 C25 N4 55.6(4) . . . . ?
